data_7719547
loop_
_publ_author_name
'Simran, Simran'
'Tansky, Maxym'
'Trabulsi, Seth'
'Deng, Liangzi'
'Chu, Ching-Wu'
'Ozarowski, Andrew'
'Comito, Robert J.'

_publ_section_title
;
 Cooperative enhancement of redox catalysis in divanadium complexes
 binucleated by 1,8-naphthyridine-2,7-dicarboxylate.
;
_journal_issue 41
_journal_name_full 'Dalton transactions (Cambridge, England : 2003)'
_journal_page_first 15400
_journal_page_last 15405
_journal_paper_doi 10.1039/d5dt01296a
_journal_volume 54
_journal_year 2025
_chemical_formula_sum 'C38 H50 N10 O21 V4'
_chemical_formula_weight 1186.64
_chemical_properties_physical Air-sensitive
_space_group_crystal_system triclinic
_space_group_IT_number 2
_space_group_name_Hall '-P 1'
_space_group_name_H-M_alt 'P -1'
_atom_sites_solution_hydrogens geom
_audit_block_doi 10.5517/ccdc.csd.cc2n3glv
_audit_creation_method SHELXL-2019/3
_audit_update_record
;
2025-04-23 deposited with the CCDC.	2025-10-02 downloaded from the CCDC.
;
_cell_angle_alpha 70.595(2)
_cell_angle_beta 77.948(2)
_cell_angle_gamma 77.137(2)
_cell_formula_units_Z 1
_cell_length_a 8.2301(2)
_cell_length_b 12.0340(3)
_cell_length_c 13.7281(3)
_cell_measurement_reflns_used 2952
_cell_measurement_temperature 123(2)
_cell_measurement_theta_max 67.18
_cell_measurement_theta_min 3.95
_cell_volume 1236.71(5)
_computing_cell_refinement 'Bruker SAINT'
_computing_data_collection 'Bruker APEX4'
_computing_data_reduction 'Bruker SAINT'
_computing_structure_refinement 'SHELXL-2019/2 (Sheldrick, 2019)'
_computing_structure_solution 'SHELXT 2018/2 (Sheldrick, 2018)'
_diffrn_ambient_temperature 123(2)
_diffrn_measured_fraction_theta_full 0.963
_diffrn_measured_fraction_theta_max 0.963
_diffrn_measurement_device_type 'Bruker APEX-II CCD'
_diffrn_measurement_method 'narrow frame omega scans'
_diffrn_radiation_type CuK\a
_diffrn_radiation_wavelength 1.54178
_diffrn_reflns_av_R_equivalents 0.0575
_diffrn_reflns_av_unetI/netI 0.0535
_diffrn_reflns_Laue_measured_fraction_full 0.963
_diffrn_reflns_Laue_measured_fraction_max 0.963
_diffrn_reflns_limit_h_max 9
_diffrn_reflns_limit_h_min -9
_diffrn_reflns_limit_k_max 14
_diffrn_reflns_limit_k_min -14
_diffrn_reflns_limit_l_max 15
_diffrn_reflns_limit_l_min -16
_diffrn_reflns_number 16167
_diffrn_reflns_point_group_measured_fraction_full 0.963
_diffrn_reflns_point_group_measured_fraction_max 0.963
_diffrn_reflns_theta_full 67.450
_diffrn_reflns_theta_max 67.450
_diffrn_reflns_theta_min 3.451
_exptl_absorpt_coefficient_mu 6.919
_exptl_absorpt_correction_T_max 0.8059
_exptl_absorpt_correction_T_min 0.6497
_exptl_absorpt_correction_type empirical
_exptl_absorpt_process_details SADABS
_exptl_crystal_colour purple
_exptl_crystal_density_diffrn 1.593
_exptl_crystal_description plate
_exptl_crystal_F_000 608
_exptl_crystal_size_max 0.09
_exptl_crystal_size_mid 0.08
_exptl_crystal_size_min 0.01
_refine_diff_density_max 0.333
_refine_diff_density_min -0.344
_refine_diff_density_rms 0.069
_refine_ls_extinction_method none
_refine_ls_goodness_of_fit_ref 1.024
_refine_ls_hydrogen_treatment constr
_refine_ls_matrix_type full
_refine_ls_number_parameters 337
_refine_ls_number_reflns 4300
_refine_ls_number_restraints 0
_refine_ls_restrained_S_all 1.024
_refine_ls_R_factor_all 0.0572
_refine_ls_R_factor_gt 0.0402
_refine_ls_shift/su_max 0.001
_refine_ls_shift/su_mean 0.000
_refine_ls_structure_factor_coef Fsqd
_refine_ls_weighting_details 'w=1/[\s^2^(Fo^2^)+(0.0605P)^2^] where P=(Fo^2^+2Fc^2^)/3'
_refine_ls_weighting_scheme calc
_refine_ls_wR_factor_gt 0.0992
_refine_ls_wR_factor_ref 0.1069
_reflns_Friedel_coverage 0.000
_reflns_number_gt 3273
_reflns_number_total 4300
_reflns_threshold_expression 'I > 2\s(I)'
_cod_data_source_file d5dt01296a2.cif
_cod_data_source_block SS02_107_XW631
_cod_depositor_comments 'Adding full bibliography for 7719545--7719549.cif.'
_cod_database_code 7719547
_shelx_shelxl_version_number 2019/3
_shelx_space_group_comment
;
The symmetry employed for this shelxl refinement is uniquely defined
by the following loop, which should always be used as a source of
symmetry information in preference to the above space-group names.
They are only intended as comments.
;
_shelx_estimated_absorpt_t_min 0.575
_shelx_estimated_absorpt_t_max 0.934

loop_
_space_group_symop_operation_xyz
'x, y, z'
'-x, -y, -z'

loop_
_atom_site_label
_atom_site_type_symbol
_atom_site_fract_x
_atom_site_fract_y
_atom_site_fract_z
_atom_site_U_iso_or_equiv
_atom_site_adp_type
_atom_site_occupancy
_atom_site_site_symmetry_order
_atom_site_calc_flag
_atom_site_refinement_flags_posn
_atom_site_refinement_flags_adp
_atom_site_refinement_flags_occupancy
_atom_site_disorder_assembly
_atom_site_disorder_group
V1 V 0.58095(6) 0.34982(4) 0.50056(4) 0.02341(15) Uani 1 1 d . . . . .
V2 V 0.74108(6) 0.29568(4) 0.26655(4) 0.02230(15) Uani 1 1 d . . . . .
O1 O 0.4023(3) 0.29305(19) 0.61336(17) 0.0329(5) Uani 1 1 d . . . . .
O2 O 0.6048(3) 0.36157(17) 0.37245(16) 0.0251(4) Uani 1 1 d . . . . .
O3 O 0.9382(3) 0.22105(18) 0.18406(16) 0.0285(5) Uani 1 1 d . . . . .
O4 O 1.1264(3) 0.0554(2) 0.18383(19) 0.0427(6) Uani 1 1 d . . . . .
O5 O 0.3052(3) 0.1455(2) 0.74627(17) 0.0399(6) Uani 1 1 d . . . . .
O6 O 0.7620(3) 0.31794(19) 0.53831(17) 0.0313(5) Uani 1 1 d . . . . .
O7 O 0.500000 0.500000 0.500000 0.0378(8) Uani 1 2 d S . P . .
O8 O 0.5962(3) 0.26448(18) 0.22388(16) 0.0286(5) Uani 1 1 d . . . . .
O9 O 0.7595(3) 0.45838(18) 0.16552(16) 0.0284(5) Uani 1 1 d . . . . .
O10 O 0.9588(3) 0.34421(17) 0.31744(15) 0.0259(4) Uani 1 1 d . . . . .
O11 O 0.3276(4) 0.6202(2) 0.0857(2) 0.0520(7) Uani 1 1 d . . . . .
N1 N 0.6092(3) 0.1451(2) 0.52588(19) 0.0244(5) Uani 1 1 d . . . . .
N2 N 0.8018(3) 0.1226(2) 0.37817(19) 0.0238(5) Uani 1 1 d . . . . .
N3 N 0.7579(3) 0.6105(2) 0.0173(2) 0.0289(6) Uani 1 1 d . . . . .
N4 N 1.0552(3) 0.5040(2) 0.3258(2) 0.0290(6) Uani 1 1 d . . . . .
N5 N 0.3120(4) 0.8201(3) 0.0516(2) 0.0415(7) Uani 1 1 d . . . . .
C1 C 0.7247(4) 0.0725(3) 0.4775(2) 0.0230(6) Uani 1 1 d . . . . .
C2 C 0.7653(4) -0.0520(3) 0.5289(2) 0.0264(6) Uani 1 1 d . . . . .
C3 C 0.6753(4) -0.1000(3) 0.6292(3) 0.0329(7) Uani 1 1 d . . . . .
H3 H 0.700706 -0.182533 0.665693 0.039 Uiso 1 1 calc R U . . .
C4 C 0.5527(4) -0.0272(3) 0.6728(2) 0.0324(7) Uani 1 1 d . . . . .
H4 H 0.486487 -0.058430 0.737971 0.039 Uiso 1 1 calc R U . . .
C5 C 0.5265(4) 0.0952(3) 0.6189(2) 0.0262(6) Uani 1 1 d . . . . .
C6 C 0.8944(4) -0.1216(3) 0.4797(3) 0.0320(7) Uani 1 1 d . . . . .
H6 H 0.926746 -0.204142 0.513846 0.038 Uiso 1 1 calc R U . . .
C7 C 0.9731(4) -0.0696(3) 0.3824(2) 0.0301(7) Uani 1 1 d . . . . .
H7 H 1.061255 -0.115223 0.348005 0.036 Uiso 1 1 calc R U . . .
C8 C 0.9215(4) 0.0526(3) 0.3338(2) 0.0254(6) Uani 1 1 d . . . . .
C9 C 0.3988(4) 0.1818(3) 0.6661(2) 0.0305(7) Uani 1 1 d . . . . .
C10 C 1.0048(4) 0.1126(3) 0.2246(2) 0.0293(7) Uani 1 1 d . . . . .
C11 C 0.7159(4) 0.5077(3) 0.0770(2) 0.0271(6) Uani 1 1 d . . . . .
H11 H 0.650564 0.469636 0.052300 0.033 Uiso 1 1 calc R U . . .
C12 C 0.8561(5) 0.6702(3) 0.0547(3) 0.0374(8) Uani 1 1 d . . . . .
H12A H 0.880168 0.743991 0.000344 0.056 Uiso 1 1 calc R U . . .
H12B H 0.962292 0.617452 0.071628 0.056 Uiso 1 1 calc R U . . .
H12C H 0.792193 0.689538 0.117384 0.056 Uiso 1 1 calc R U . . .
C13 C 0.7070(5) 0.6657(3) -0.0861(2) 0.0395(8) Uani 1 1 d . . . . .
H13A H 0.807252 0.678613 -0.138758 0.059 Uiso 1 1 calc R U . . .
H13B H 0.633601 0.742547 -0.088545 0.059 Uiso 1 1 calc R U . . .
H13C H 0.645966 0.613010 -0.100576 0.059 Uiso 1 1 calc R U . . .
C14 C 0.9380(4) 0.4497(3) 0.3190(2) 0.0264(6) Uani 1 1 d . . . . .
H14 H 0.827686 0.494658 0.314886 0.032 Uiso 1 1 calc R U . . .
C15 C 1.0168(4) 0.6303(3) 0.3205(3) 0.0405(8) Uani 1 1 d . . . . .
H15A H 1.087494 0.675535 0.260270 0.061 Uiso 1 1 calc R U . . .
H15B H 1.039309 0.639222 0.384619 0.061 Uiso 1 1 calc R U . . .
H15C H 0.897797 0.660673 0.313138 0.061 Uiso 1 1 calc R U . . .
C16 C 1.2292(4) 0.4448(3) 0.3357(3) 0.0397(8) Uani 1 1 d . . . . .
H16A H 1.238312 0.359674 0.344003 0.060 Uiso 1 1 calc R U . . .
H16B H 1.261905 0.454178 0.396795 0.060 Uiso 1 1 calc R U . . .
H16C H 1.303841 0.481021 0.272773 0.060 Uiso 1 1 calc R U . . .
C17 C 0.2869(5) 0.7233(3) 0.0339(3) 0.0400(8) Uani 1 1 d . . . . .
H17 H 0.232399 0.735734 -0.024290 0.048 Uiso 1 1 calc R U . . .
C18 C 0.2680(8) 0.9381(4) -0.0194(4) 0.0721(15) Uani 1 1 d . . . . .
H18A H 0.370507 0.972468 -0.052540 0.108 Uiso 1 1 calc R U . . .
H18B H 0.192544 0.989303 0.019530 0.108 Uiso 1 1 calc R U . . .
H18C H 0.211100 0.932328 -0.073074 0.108 Uiso 1 1 calc R U . . .
C19 C 0.3994(5) 0.8089(4) 0.1370(3) 0.0517(10) Uani 1 1 d . . . . .
H19A H 0.507534 0.836983 0.108699 0.078 Uiso 1 1 calc R U . . .
H19B H 0.419111 0.724931 0.179288 0.078 Uiso 1 1 calc R U . . .
H19C H 0.330286 0.857124 0.180590 0.078 Uiso 1 1 calc R U . . .

loop_
_atom_site_aniso_label
_atom_site_aniso_U_11
_atom_site_aniso_U_22
_atom_site_aniso_U_33
_atom_site_aniso_U_23
_atom_site_aniso_U_13
_atom_site_aniso_U_12
V1 0.0235(3) 0.0214(3) 0.0248(3) -0.0062(2) -0.0040(2) -0.0030(2)
V2 0.0236(3) 0.0213(3) 0.0217(3) -0.0029(2) -0.00599(19) -0.00586(19)
O1 0.0304(12) 0.0304(12) 0.0318(11) -0.0067(10) 0.0026(9) -0.0037(9)
O2 0.0241(11) 0.0221(10) 0.0282(10) -0.0034(8) -0.0083(8) -0.0042(8)
O3 0.0324(12) 0.0261(11) 0.0275(10) -0.0082(9) -0.0022(9) -0.0078(9)
O4 0.0401(14) 0.0366(13) 0.0433(13) -0.0132(11) 0.0038(11) 0.0025(11)
O5 0.0365(13) 0.0416(13) 0.0307(12) -0.0014(10) 0.0033(10) -0.0072(11)
O6 0.0318(12) 0.0331(12) 0.0335(11) -0.0110(10) -0.0116(9) -0.0065(9)
O7 0.042(2) 0.0274(16) 0.0384(17) -0.0089(14) 0.0021(14) -0.0033(14)
O8 0.0338(12) 0.0279(11) 0.0259(10) -0.0028(9) -0.0122(9) -0.0093(9)
O9 0.0342(12) 0.0260(11) 0.0257(10) -0.0024(9) -0.0093(9) -0.0100(9)
O10 0.0273(11) 0.0233(10) 0.0279(10) -0.0054(9) -0.0060(8) -0.0074(8)
O11 0.072(2) 0.0451(16) 0.0443(14) -0.0122(13) -0.0129(13) -0.0184(14)
N1 0.0256(13) 0.0226(12) 0.0253(12) -0.0036(10) -0.0084(10) -0.0056(10)
N2 0.0251(13) 0.0213(12) 0.0259(12) -0.0051(10) -0.0073(10) -0.0053(10)
N3 0.0292(14) 0.0282(13) 0.0271(13) 0.0001(11) -0.0070(10) -0.0104(11)
N4 0.0223(13) 0.0275(13) 0.0413(15) -0.0111(12) -0.0098(11) -0.0059(10)
N5 0.0507(19) 0.0413(17) 0.0364(15) -0.0139(14) -0.0048(13) -0.0130(14)
C1 0.0206(14) 0.0236(14) 0.0266(14) -0.0065(12) -0.0087(11) -0.0039(11)
C2 0.0328(17) 0.0222(15) 0.0266(15) -0.0036(12) -0.0133(12) -0.0067(12)
C3 0.045(2) 0.0212(15) 0.0318(16) -0.0019(13) -0.0100(14) -0.0087(14)
C4 0.0422(19) 0.0308(17) 0.0249(15) -0.0028(13) -0.0056(13) -0.0155(14)
C5 0.0273(16) 0.0274(15) 0.0244(14) -0.0030(13) -0.0084(12) -0.0087(12)
C6 0.0372(18) 0.0238(15) 0.0356(17) -0.0054(14) -0.0167(14) -0.0006(13)
C7 0.0317(17) 0.0250(15) 0.0341(16) -0.0100(13) -0.0091(13) -0.0003(13)
C8 0.0255(16) 0.0267(15) 0.0268(15) -0.0083(13) -0.0072(12) -0.0065(12)
C9 0.0306(17) 0.0318(17) 0.0270(15) -0.0031(14) -0.0066(13) -0.0076(13)
C10 0.0291(17) 0.0319(17) 0.0293(16) -0.0109(14) -0.0045(13) -0.0071(13)
C11 0.0274(16) 0.0271(15) 0.0266(15) -0.0041(13) -0.0069(12) -0.0073(12)
C12 0.043(2) 0.0357(18) 0.0365(17) -0.0048(15) -0.0086(15) -0.0198(15)
C13 0.043(2) 0.046(2) 0.0269(16) 0.0060(15) -0.0134(14) -0.0196(16)
C14 0.0233(15) 0.0300(16) 0.0262(14) -0.0092(13) -0.0062(11) -0.0018(12)
C15 0.0332(19) 0.0359(18) 0.062(2) -0.0238(18) -0.0145(16) -0.0045(15)
C16 0.0220(17) 0.0384(19) 0.059(2) -0.0122(17) -0.0144(15) -0.0013(14)
C17 0.043(2) 0.048(2) 0.0333(17) -0.0141(17) -0.0031(15) -0.0158(17)
C18 0.119(5) 0.043(2) 0.054(3) -0.015(2) -0.013(3) -0.011(3)
C19 0.050(2) 0.054(2) 0.063(3) -0.027(2) -0.0174(19) -0.0086(19)

loop_
_atom_type_symbol
_atom_type_description
_atom_type_scat_dispersion_real
_atom_type_scat_dispersion_imag
_atom_type_scat_source
C C 0.0181 0.0091 'International Tables Vol C Tables 4.2.6.8 and 6.1.1.4'
H H 0.0000 0.0000 'International Tables Vol C Tables 4.2.6.8 and 6.1.1.4'
N N 0.0311 0.0180 'International Tables Vol C Tables 4.2.6.8 and 6.1.1.4'
O O 0.0492 0.0322 'International Tables Vol C Tables 4.2.6.8 and 6.1.1.4'
V V 0.0687 2.1097 'International Tables Vol C Tables 4.2.6.8 and 6.1.1.4'

loop_
_citation_id
_citation_doi
_citation_year
1 10.26434/chemrxiv-2025-ksrvb 2025

loop_
_geom_angle_atom_site_label_1
_geom_angle_atom_site_label_2
_geom_angle_atom_site_label_3
_geom_angle
_geom_angle_site_symmetry_1
_geom_angle_site_symmetry_3
_geom_angle_publ_flag
O6 V1 O2 109.85(11) . . ?
O6 V1 O7 106.19(8) . . ?
O2 V1 O7 101.82(7) . . ?
O6 V1 O1 112.89(11) . . ?
O2 V1 O1 129.73(10) . . ?
O7 V1 O1 90.64(7) . . ?
O6 V1 N1 85.41(10) . . ?
O2 V1 N1 84.62(9) . . ?
O7 V1 N1 163.50(7) . . ?
O1 V1 N1 73.82(9) . . ?
O8 V2 O2 99.20(10) . . ?
O8 V2 O3 97.81(10) . . ?
O2 V2 O3 161.84(9) . . ?
O8 V2 O9 99.31(10) . . ?
O2 V2 O9 92.16(9) . . ?
O3 V2 O9 91.33(9) . . ?
O8 V2 N2 97.15(10) . . ?
O2 V2 N2 92.56(9) . . ?
O3 V2 N2 79.02(9) . . ?
O9 V2 N2 161.91(9) . . ?
O8 V2 O10 176.38(9) . . ?
O2 V2 O10 83.68(8) . . ?
O3 V2 O10 79.60(8) . . ?
O9 V2 O10 78.30(8) . . ?
N2 V2 O10 84.87(8) . . ?
C9 O1 V1 124.5(2) . . ?
V1 O2 V2 142.94(12) . . ?
C10 O3 V2 118.86(19) . . ?
V1 O7 V1 180.0 2_666 . ?
C11 O9 V2 131.4(2) . . ?
C14 O10 V2 115.02(19) . . ?
C5 N1 C1 118.2(3) . . ?
C5 N1 V1 108.9(2) . . ?
C1 N1 V1 130.2(2) . . ?
C8 N2 C1 118.0(2) . . ?
C8 N2 V2 110.50(19) . . ?
C1 N2 V2 130.89(19) . . ?
C11 N3 C12 119.6(3) . . ?
C11 N3 C13 120.8(3) . . ?
C12 N3 C13 119.6(3) . . ?
C14 N4 C15 120.4(3) . . ?
C14 N4 C16 123.0(3) . . ?
C15 N4 C16 116.5(3) . . ?
C17 N5 C18 120.9(4) . . ?
C17 N5 C19 120.6(3) . . ?
C18 N5 C19 118.2(3) . . ?
N1 C1 N2 118.3(2) . . ?
N1 C1 C2 120.8(3) . . ?
N2 C1 C2 120.8(3) . . ?
C6 C2 C3 122.8(3) . . ?
C6 C2 C1 118.9(3) . . ?
C3 C2 C1 118.3(3) . . ?
C4 C3 C2 119.7(3) . . ?
C3 C4 C5 118.1(3) . . ?
N1 C5 C4 124.6(3) . . ?
N1 C5 C9 114.7(3) . . ?
C4 C5 C9 120.7(3) . . ?
C7 C6 C2 119.4(3) . . ?
C6 C7 C8 118.9(3) . . ?
N2 C8 C7 123.9(3) . . ?
N2 C8 C10 116.0(3) . . ?
C7 C8 C10 120.1(3) . . ?
O5 C9 O1 125.7(3) . . ?
O5 C9 C5 120.6(3) . . ?
O1 C9 C5 113.7(3) . . ?
O4 C10 O3 126.2(3) . . ?
O4 C10 C8 118.9(3) . . ?
O3 C10 C8 114.9(3) . . ?
O9 C11 N3 121.8(3) . . ?
O10 C14 N4 125.8(3) . . ?
O11 C17 N5 125.9(4) . . ?

loop_
_geom_bond_atom_site_label_1
_geom_bond_atom_site_label_2
_geom_bond_distance
_geom_bond_site_symmetry_2
_geom_bond_publ_flag
V1 O6 1.604(2) . ?
V1 O2 1.689(2) . ?
V1 O7 1.7797(5) . ?
V1 O1 1.954(2) . ?
V1 N1 2.335(2) . ?
V2 O8 1.595(2) . ?
V2 O2 1.921(2) . ?
V2 O3 1.995(2) . ?
V2 O9 2.005(2) . ?
V2 N2 2.161(2) . ?
V2 O10 2.302(2) . ?
O1 C9 1.297(4) . ?
O3 C10 1.281(4) . ?
O4 C10 1.227(4) . ?
O5 C9 1.214(4) . ?
O9 C11 1.252(4) . ?
O10 C14 1.250(4) . ?
O11 C17 1.219(5) . ?
N1 C5 1.328(4) . ?
N1 C1 1.364(4) . ?
N2 C8 1.331(4) . ?
N2 C1 1.375(4) . ?
N3 C11 1.311(4) . ?
N3 C12 1.453(4) . ?
N3 C13 1.460(4) . ?
N4 C14 1.313(4) . ?
N4 C15 1.462(4) . ?
N4 C16 1.462(4) . ?
N5 C17 1.332(5) . ?
N5 C18 1.447(5) . ?
N5 C19 1.454(5) . ?
C1 C2 1.424(4) . ?
C2 C6 1.402(5) . ?
C2 C3 1.419(5) . ?
C3 C4 1.359(5) . ?
C4 C5 1.402(4) . ?
C5 C9 1.511(4) . ?
C6 C7 1.363(5) . ?
C7 C8 1.406(4) . ?
C8 C10 1.520(4) . ?
